data_4319812
loop_
_publ_author_name
'Ulrich Fekl'
'Rudi van Eldik'
'Chris Richardson'
'Ward T. Robinson'

_publ_contact_author
;
        Prof. Dr. Rudi van Eldik
        Institut f\"ur Anorganische Chemie
        Universit\"at Erlangen-N\"urnberg
        Egerlandstrasse 1
        91058 Erlangen
        Bundesrepublik Deutschland
;
_publ_contact_author_email
;
vaneldik@anorganik.chemie.uni-erlangen.de
;
_publ_contact_author_fax '(+49) (0)9131 852-7387'
_publ_contact_author_phone '(+49) (0)9131 852-7350'
_publ_section_title
;
 Bowl-Shaped and Highly Inert Bis(\m-hydroxo)platinum(II) Dimer
;
_journal_name_full 'Inorganic Chemistry'
_journal_page_first 3247
_journal_page_last 3251
_journal_paper_doi 10.1021/ic0009977
_journal_volume 40
_journal_year 2001
_chemical_formula_sum 'C30 H26 F6 N4 O8 Pt2 S2'
_chemical_formula_weight 1138.85
_chemical_name_systematic
;
?
;
_space_group_IT_number 15
_symmetry_cell_setting monoclinic
_symmetry_space_group_name_Hall '-C 2yc'
_symmetry_space_group_name_H-M 'C 1 2/c 1'
_atom_sites_solution_hydrogens geom
_atom_sites_solution_primary direct
_atom_sites_solution_secondary difmap
_audit_creation_method SHELXL-97
_cell_angle_alpha 90.00
_cell_angle_beta 112.902(4)
_cell_angle_gamma 90.00
_cell_formula_units_Z 4
_cell_length_a 21.908(8)
_cell_length_b 8.984(3)
_cell_length_c 18.310(6)
_cell_measurement_temperature 163(2)
_cell_volume 3320(2)
_computing_cell_refinement 'Bruker SMART'
_computing_data_collection 'Bruker SMART'
_computing_data_reduction 'Bruker SHELXTL'
_computing_molecular_graphics 'Bruker SHELXTL'
_computing_publication_material 'Bruker SHELXTL'
_computing_structure_refinement 'SHELXL-97 (Sheldrick, 1997)'
_computing_structure_solution 'SHELXS-97 (Sheldrick, 1990)'
_diffrn_ambient_temperature 163(2)
_diffrn_measured_fraction_theta_full 0.997
_diffrn_measured_fraction_theta_max 0.997
_diffrn_measurement_device_type 'CCD area detector'
_diffrn_measurement_method 'phi and omega scans'
_diffrn_radiation_monochromator graphite
_diffrn_radiation_source 'fine-focus sealed tube'
_diffrn_radiation_type MoK\a
_diffrn_radiation_wavelength 0.71073
_diffrn_reflns_av_R_equivalents 0.0240
_diffrn_reflns_av_sigmaI/netI 0.0144
_diffrn_reflns_limit_h_max 26
_diffrn_reflns_limit_h_min -26
_diffrn_reflns_limit_k_max 10
_diffrn_reflns_limit_k_min -10
_diffrn_reflns_limit_l_max 11
_diffrn_reflns_limit_l_min -21
_diffrn_reflns_number 18524
_diffrn_reflns_theta_full 25.00
_diffrn_reflns_theta_max 25.00
_diffrn_reflns_theta_min 2.02
_exptl_absorpt_coefficient_mu 8.636
_exptl_absorpt_correction_T_max 1.000
_exptl_absorpt_correction_T_min 0.845
_exptl_absorpt_correction_type multi-scan
_exptl_absorpt_process_details 'Blessing, Acta Cryst. (1995) A51 33-38'
_exptl_crystal_colour yellow
_exptl_crystal_density_diffrn 2.279
_exptl_crystal_density_method 'not measured'
_exptl_crystal_description block
_exptl_crystal_F_000 2160
_exptl_crystal_size_max 0.3
_exptl_crystal_size_mid 0.13
_exptl_crystal_size_min 0.08
_refine_diff_density_max 1.610
_refine_diff_density_min -1.267
_refine_diff_density_rms 0.119
_refine_ls_extinction_method none
_refine_ls_goodness_of_fit_ref 1.082
_refine_ls_hydrogen_treatment mixed
_refine_ls_matrix_type full
_refine_ls_number_parameters 237
_refine_ls_number_reflns 2918
_refine_ls_number_restraints 0
_refine_ls_restrained_S_all 1.082
_refine_ls_R_factor_all 0.0215
_refine_ls_R_factor_gt 0.0189
_refine_ls_shift/su_max 0.001
_refine_ls_shift/su_mean 0.000
_refine_ls_structure_factor_coef Fsqd
_refine_ls_weighting_details 'calc w=1/[\s^2^(Fo^2^)+(0.0299P)^2^+7.0182P] where P=(Fo^2^+2Fc^2^)/3'
_refine_ls_weighting_scheme calc
_refine_ls_wR_factor_gt 0.0475
_refine_ls_wR_factor_ref 0.0481
_reflns_number_gt 2648
_reflns_number_total 2918
_reflns_threshold_expression >2sigma(I)
_cod_data_source_file ic0009977_1.cif
_cod_data_source_block ufyr
_cod_depositor_comments
;
The following automatic conversions were performed:

'_symmetry_cell_setting' value 'Monoclinic' changed to 'monoclinic'
according to the built-in table from CIF Core dictionary named
'cif_core.dic' version 2.4.1 from 2010-06-29.

Automatic conversion script
Id: cif_fix_values 1646 2011-03-28 12:23:43Z adriana 
;
_cod_database_code 4319812

loop_
_symmetry_equiv_pos_as_xyz
'x, y, z'
'-x, y, -z+1/2'
'x+1/2, y+1/2, z'
'-x+1/2, y+1/2, -z+1/2'
'-x, -y, -z'
'x, -y, z-1/2'
'-x+1/2, -y+1/2, -z'
'x+1/2, -y+1/2, z-1/2'

loop_
_atom_site_label
_atom_site_type_symbol
_atom_site_fract_x
_atom_site_fract_y
_atom_site_fract_z
_atom_site_U_iso_or_equiv
_atom_site_adp_type
_atom_site_occupancy
_atom_site_symmetry_multiplicity
_atom_site_calc_flag
_atom_site_refinement_flags
_atom_site_disorder_assembly
_atom_site_disorder_group
Pt1 Pt 0.005258(7) 0.470375(16) 0.334767(8) 0.01555(6) Uani 1 1 d . . .
S1 S 0.14684(5) 0.90977(12) 0.32037(6) 0.0225(2) Uani 1 1 d . . .
F1 F 0.07762(17) 1.1293(4) 0.34202(19) 0.0606(9) Uani 1 1 d . . .
F2 F 0.07510(15) 1.1171(3) 0.22416(16) 0.0501(8) Uani 1 1 d . . .
F3 F 0.16261(16) 1.1980(3) 0.31897(19) 0.0599(9) Uani 1 1 d . . .
O1 O 0.06258(13) 0.5231(3) 0.27456(15) 0.0187(6) Uani 1 1 d . . .
H1 H 0.0682 0.6286 0.2749 0.028 Uiso 1 1 d . . .
O2 O 0.08715(14) 0.8200(3) 0.29811(19) 0.0337(7) Uani 1 1 d . . .
O3 O 0.18729(15) 0.9121(4) 0.40350(17) 0.0388(8) Uani 1 1 d . . .
O4 O 0.18262(15) 0.8926(4) 0.27023(18) 0.0397(8) Uani 1 1 d . . .
N1 N 0.07630(15) 0.3978(4) 0.43786(17) 0.0179(7) Uani 1 1 d . . .
N2 N -0.05495(15) 0.3946(4) 0.38691(17) 0.0192(7) Uani 1 1 d . . .
C1 C 0.1134(2) 1.0977(5) 0.2995(3) 0.0357(11) Uani 1 1 d . . .
C2 C 0.14282(19) 0.4132(5) 0.4655(2) 0.0231(8) Uani 1 1 d . . .
C3 C 0.1837(2) 0.3309(5) 0.5323(2) 0.0291(10) Uani 1 1 d . . .
H3 H 0.2304 0.3408 0.5504 0.035 Uiso 1 1 calc R . .
C4 C 0.1580(2) 0.2383(5) 0.5712(2) 0.0295(10) Uani 1 1 d . . .
H4 H 0.1865 0.1803 0.6145 0.035 Uiso 1 1 calc R . .
C4A C 0.0880(2) 0.2285(5) 0.5468(2) 0.0258(9) Uani 1 1 d . . .
C5 C 0.0561(2) 0.1450(5) 0.5873(2) 0.0330(11) Uani 1 1 d . . .
H5 H 0.0820 0.0876 0.6323 0.040 Uiso 1 1 calc R . .
C6 C -0.0109(2) 0.1452(5) 0.5630(2) 0.0330(10) Uani 1 1 d . . .
H6 H -0.0311 0.0903 0.5920 0.040 Uiso 1 1 calc R . .
C6A C -0.0515(2) 0.2275(5) 0.4941(2) 0.0248(9) Uani 1 1 d . . .
C7 C -0.1216(2) 0.2329(5) 0.4647(3) 0.0314(10) Uani 1 1 d . . .
H7 H -0.1452 0.1761 0.4890 0.038 Uiso 1 1 calc R . .
C8 C -0.1547(2) 0.3216(5) 0.4006(2) 0.0289(10) Uani 1 1 d . . .
H8 H -0.2016 0.3272 0.3815 0.035 Uiso 1 1 calc R . .
C9 C -0.12177(19) 0.4045(5) 0.3621(2) 0.0231(9) Uani 1 1 d . . .
C10A C -0.02071(19) 0.3086(4) 0.4527(2) 0.0195(8) Uani 1 1 d . . .
C10B C 0.04988(19) 0.3105(4) 0.4794(2) 0.0202(8) Uani 1 1 d . . .
C2' C 0.1739(2) 0.5200(5) 0.4275(2) 0.0283(10) Uani 1 1 d . . .
H2'1 H 0.1790 0.4719 0.3822 0.042 Uiso 1 1 calc R . .
H2'2 H 0.2175 0.5501 0.4662 0.042 Uiso 1 1 calc R . .
H2'3 H 0.1456 0.6080 0.4093 0.042 Uiso 1 1 calc R . .
C9' C -0.1606(2) 0.5030(5) 0.2941(3) 0.0267(10) Uani 1 1 d . . .
H9'1 H -0.1371 0.5976 0.2987 0.040 Uiso 1 1 calc R . .
H9'2 H -0.2044 0.5218 0.2949 0.040 Uiso 1 1 calc R . .
H9'3 H -0.1657 0.4542 0.2442 0.040 Uiso 1 1 calc R . .

loop_
_atom_site_aniso_label
_atom_site_aniso_U_11
_atom_site_aniso_U_22
_atom_site_aniso_U_33
_atom_site_aniso_U_23
_atom_site_aniso_U_13
_atom_site_aniso_U_12
Pt1 0.01542(9) 0.01697(10) 0.01278(9) -0.00094(5) 0.00389(6) 0.00021(6)
S1 0.0182(5) 0.0218(5) 0.0233(5) 0.0007(4) 0.0032(4) -0.0024(4)
F1 0.078(2) 0.047(2) 0.065(2) -0.0133(16) 0.0373(18) 0.0167(17)
F2 0.0560(18) 0.0370(18) 0.0371(15) 0.0088(13) -0.0039(14) 0.0115(14)
F3 0.068(2) 0.0243(16) 0.066(2) 0.0034(14) 0.0022(17) -0.0191(15)
O1 0.0176(15) 0.0213(15) 0.0154(13) -0.0004(11) 0.0044(11) -0.0013(11)
O2 0.0221(16) 0.0260(18) 0.0476(19) -0.0052(14) 0.0076(14) -0.0073(13)
O3 0.0357(18) 0.044(2) 0.0238(16) 0.0055(15) -0.0024(14) -0.0066(16)
O4 0.0289(17) 0.053(2) 0.0388(18) -0.0037(16) 0.0153(14) 0.0027(15)
N1 0.0186(16) 0.0186(18) 0.0132(15) -0.0028(13) 0.0027(13) 0.0015(14)
N2 0.0217(17) 0.0211(19) 0.0168(15) -0.0021(13) 0.0095(13) 0.0014(14)
C1 0.042(3) 0.026(3) 0.030(2) -0.003(2) 0.005(2) -0.003(2)
C2 0.024(2) 0.024(2) 0.0182(19) -0.0049(17) 0.0046(16) 0.0002(17)
C3 0.022(2) 0.036(3) 0.021(2) -0.0032(18) -0.0009(17) 0.0039(19)
C4 0.031(2) 0.029(3) 0.019(2) 0.0005(17) -0.0001(18) 0.0091(19)
C4A 0.033(2) 0.025(2) 0.0155(18) -0.0018(16) 0.0052(17) 0.0043(18)
C5 0.050(3) 0.028(3) 0.018(2) 0.0059(18) 0.010(2) 0.004(2)
C6 0.047(3) 0.030(3) 0.026(2) 0.0046(19) 0.019(2) -0.001(2)
C6A 0.032(2) 0.022(2) 0.024(2) -0.0014(17) 0.0151(18) 0.0013(18)
C7 0.035(3) 0.033(3) 0.035(2) 0.000(2) 0.023(2) -0.002(2)
C8 0.025(2) 0.037(3) 0.031(2) -0.0019(19) 0.0168(18) 0.0013(19)
C9 0.026(2) 0.023(2) 0.022(2) -0.0043(17) 0.0100(17) 0.0032(18)
C10A 0.025(2) 0.020(2) 0.0143(17) -0.0037(15) 0.0087(16) 0.0009(16)
C10B 0.026(2) 0.020(2) 0.0149(18) -0.0033(15) 0.0087(16) 0.0013(16)
C2' 0.018(2) 0.044(3) 0.020(2) 0.0004(18) 0.0031(18) -0.0020(18)
C9' 0.019(2) 0.036(3) 0.026(2) -0.0010(18) 0.0097(19) 0.0025(17)

loop_
_atom_type_symbol
_atom_type_description
_atom_type_scat_dispersion_real
_atom_type_scat_dispersion_imag
_atom_type_scat_source
C C 0.0033 0.0016 'International Tables Vol C Tables 4.2.6.8 and 6.1.1.4'
H H 0.0000 0.0000 'International Tables Vol C Tables 4.2.6.8 and 6.1.1.4'
N N 0.0061 0.0033 'International Tables Vol C Tables 4.2.6.8 and 6.1.1.4'
O O 0.0106 0.0060 'International Tables Vol C Tables 4.2.6.8 and 6.1.1.4'
F F 0.0171 0.0103 'International Tables Vol C Tables 4.2.6.8 and 6.1.1.4'
S S 0.1246 0.1234 'International Tables Vol C Tables 4.2.6.8 and 6.1.1.4'
Pt Pt -1.7033 8.3905 'International Tables Vol C Tables 4.2.6.8 and 6.1.1.4'

loop_
_geom_angle_atom_site_label_1
_geom_angle_atom_site_label_2
_geom_angle_atom_site_label_3
_geom_angle
_geom_angle_site_symmetry_1
_geom_angle_site_symmetry_3
_geom_angle_publ_flag
O1 Pt1 N2 172.97(11) . . ?
O1 Pt1 N1 99.67(12) . . ?
N2 Pt1 N1 81.83(13) . . ?
O1 Pt1 O1 77.28(13) . 2 ?
N2 Pt1 O1 100.49(12) . 2 ?
N1 Pt1 O1 173.31(11) . 2 ?
O1 Pt1 Pt1 41.91(7) . 2 ?
N2 Pt1 Pt1 132.96(9) . 2 ?
N1 Pt1 Pt1 132.78(9) . 2 ?
O1 Pt1 Pt1 41.72(8) 2 2 ?
O4 S1 O3 114.6(2) . . ?
O4 S1 O2 114.8(2) . . ?
O3 S1 O2 115.0(2) . . ?
O4 S1 C1 104.0(2) . . ?
O3 S1 C1 104.0(2) . . ?
O2 S1 C1 102.2(2) . . ?
Pt1 O1 Pt1 96.38(12) . 2 ?
C2 N1 C10B 118.6(3) . . ?
C2 N1 Pt1 129.8(3) . . ?
C10B N1 Pt1 111.3(2) . . ?
C9 N2 C10A 118.6(3) . . ?
C9 N2 Pt1 129.5(3) . . ?
C10A N2 Pt1 111.5(2) . . ?
F2 C1 F1 107.6(4) . . ?
F2 C1 F3 107.9(4) . . ?
F1 C1 F3 107.2(4) . . ?
F2 C1 S1 112.5(3) . . ?
F1 C1 S1 110.8(3) . . ?
F3 C1 S1 110.6(3) . . ?
N1 C2 C3 119.9(4) . . ?
N1 C2 C2' 120.8(4) . . ?
C3 C2 C2' 119.3(4) . . ?
C4 C3 C2 121.7(4) . . ?
C3 C4 C4A 119.4(4) . . ?
C10B C4A C5 119.6(4) . . ?
C10B C4A C4 116.3(4) . . ?
C5 C4A C4 124.0(4) . . ?
C6 C5 C4A 121.2(4) . . ?
C5 C6 C6A 120.6(4) . . ?
C10A C6A C7 117.2(4) . . ?
C10A C6A C6 118.8(4) . . ?
C7 C6A C6 124.1(4) . . ?
C8 C7 C6A 118.6(4) . . ?
C7 C8 C9 122.4(4) . . ?
N2 C9 C8 119.7(4) . . ?
N2 C9 C9' 120.5(4) . . ?
C8 C9 C9' 119.7(4) . . ?
N2 C10A C6A 123.4(4) . . ?
N2 C10A C10B 116.2(3) . . ?
C6A C10A C10B 120.4(3) . . ?
N1 C10B C4A 123.8(4) . . ?
N1 C10B C10A 116.9(3) . . ?
C4A C10B C10A 119.3(4) . . ?

loop_
_geom_bond_atom_site_label_1
_geom_bond_atom_site_label_2
_geom_bond_distance
_geom_bond_site_symmetry_2
_geom_bond_publ_flag
Pt1 O1 2.023(3) . ?
Pt1 N2 2.024(3) . ?
Pt1 N1 2.031(3) . ?
Pt1 O1 2.031(3) 2 ?
Pt1 Pt1 3.0219(11) 2 ?
S1 O4 1.429(3) . ?
S1 O3 1.433(3) . ?
S1 O2 1.453(3) . ?
S1 C1 1.820(5) . ?
F1 C1 1.334(6) . ?
F2 C1 1.318(5) . ?
F3 C1 1.342(5) . ?
O1 Pt1 2.031(3) 2 ?
N1 C2 1.351(5) . ?
N1 C10B 1.368(5) . ?
N2 C9 1.357(5) . ?
N2 C10A 1.380(5) . ?
C2 C3 1.412(6) . ?
C2 C2' 1.495(6) . ?
C3 C4 1.352(6) . ?
C4 C4A 1.425(6) . ?
C4A C10B 1.400(5) . ?
C4A C5 1.416(6) . ?
C5 C6 1.357(7) . ?
C6 C6A 1.435(6) . ?
C6A C10A 1.399(6) . ?
C6A C7 1.417(6) . ?
C7 C8 1.370(6) . ?
C8 C9 1.402(6) . ?
C9 C9' 1.494(6) . ?
C10A C10B 1.429(5) . ?

loop_
_geom_torsion_atom_site_label_1
_geom_torsion_atom_site_label_2
_geom_torsion_atom_site_label_3
_geom_torsion_atom_site_label_4
_geom_torsion
_geom_torsion_site_symmetry_1
_geom_torsion_site_symmetry_2
_geom_torsion_site_symmetry_3
_geom_torsion_site_symmetry_4
_geom_torsion_publ_flag
N2 Pt1 O1 Pt1 45.6(9) . . . 2 ?
N1 Pt1 O1 Pt1 147.33(12) . . . 2 ?
O1 Pt1 O1 Pt1 -26.61(14) 2 . . 2 ?
O1 Pt1 N1 C2 13.9(4) . . . . ?
N2 Pt1 N1 C2 -173.0(4) . . . . ?
O1 Pt1 N1 C2 76.1(11) 2 . . . ?
Pt1 Pt1 N1 C2 43.3(4) 2 . . . ?
O1 Pt1 N1 C10B -160.0(2) . . . . ?
N2 Pt1 N1 C10B 13.1(2) . . . . ?
O1 Pt1 N1 C10B -97.7(10) 2 . . . ?
Pt1 Pt1 N1 C10B -130.5(2) 2 . . . ?
O1 Pt1 N2 C9 -82.8(10) . . . . ?
N1 Pt1 N2 C9 174.4(4) . . . . ?
O1 Pt1 N2 C9 -12.0(4) 2 . . . ?
Pt1 Pt1 N2 C9 -42.1(4) 2 . . . ?
O1 Pt1 N2 C10A 90.0(9) . . . . ?
N1 Pt1 N2 C10A -12.8(3) . . . . ?
O1 Pt1 N2 C10A 160.9(3) 2 . . . ?
Pt1 Pt1 N2 C10A 130.7(2) 2 . . . ?
O4 S1 C1 F2 58.7(4) . . . . ?
O3 S1 C1 F2 179.0(3) . . . . ?
O2 S1 C1 F2 -61.0(4) . . . . ?
O4 S1 C1 F1 179.3(3) . . . . ?
O3 S1 C1 F1 -60.4(4) . . . . ?
O2 S1 C1 F1 59.6(4) . . . . ?
O4 S1 C1 F3 -62.0(4) . . . . ?
O3 S1 C1 F3 58.3(4) . . . . ?
O2 S1 C1 F3 178.3(3) . . . . ?
C10B N1 C2 C3 4.9(6) . . . . ?
Pt1 N1 C2 C3 -168.6(3) . . . . ?
C10B N1 C2 C2' -173.3(4) . . . . ?
Pt1 N1 C2 C2' 13.2(6) . . . . ?
N1 C2 C3 C4 -1.6(6) . . . . ?
C2' C2 C3 C4 176.7(4) . . . . ?
C2 C3 C4 C4A -3.1(7) . . . . ?
C3 C4 C4A C10B 4.1(6) . . . . ?
C3 C4 C4A C5 -174.6(4) . . . . ?
C10B C4A C5 C6 -1.5(7) . . . . ?
C4 C4A C5 C6 177.1(4) . . . . ?
C4A C5 C6 C6A 1.7(7) . . . . ?
C5 C6 C6A C10A -0.5(6) . . . . ?
C5 C6 C6A C7 179.7(4) . . . . ?
C10A C6A C7 C8 -3.1(6) . . . . ?
C6 C6A C7 C8 176.7(4) . . . . ?
C6A C7 C8 C9 1.4(7) . . . . ?
C10A N2 C9 C8 -3.5(6) . . . . ?
Pt1 N2 C9 C8 168.9(3) . . . . ?
C10A N2 C9 C9' 176.5(4) . . . . ?
Pt1 N2 C9 C9' -11.1(6) . . . . ?
C7 C8 C9 N2 2.0(6) . . . . ?
C7 C8 C9 C9' -178.0(4) . . . . ?
C9 N2 C10A C6A 1.8(6) . . . . ?
Pt1 N2 C10A C6A -171.9(3) . . . . ?
C9 N2 C10A C10B -175.8(3) . . . . ?
Pt1 N2 C10A C10B 10.5(4) . . . . ?
C7 C6A C10A N2 1.5(6) . . . . ?
C6 C6A C10A N2 -178.2(4) . . . . ?
C7 C6A C10A C10B 179.0(4) . . . . ?
C6 C6A C10A C10B -0.8(6) . . . . ?
C2 N1 C10B C4A -3.9(6) . . . . ?
Pt1 N1 C10B C4A 170.8(3) . . . . ?
C2 N1 C10B C10A 174.1(3) . . . . ?
Pt1 N1 C10B C10A -11.3(4) . . . . ?
C5 C4A C10B N1 178.0(4) . . . . ?
C4 C4A C10B N1 -0.7(6) . . . . ?
C5 C4A C10B C10A 0.2(6) . . . . ?
C4 C4A C10B C10A -178.6(4) . . . . ?
N2 C10A C10B N1 0.6(5) . . . . ?
C6A C10A C10B N1 -177.1(3) . . . . ?
N2 C10A C10B C4A 178.6(3) . . . . ?
C6A C10A C10B C4A 0.9(6) . . . . ?
